data_2000342
loop_
_publ_author_name
'Effenberger, H.'

_publ_section_title
;
 Structure refinement of Co~3~(OH)~2~(PO~3~OH)~2~ and
 Co[PO~2~(OH)~2~]~2~.2H~2~O
;
_journal_issue 12
_journal_name_full 'Acta Crystallographica Section C'
_journal_page_first 2104
_journal_page_last 2107
_journal_paper_doi 10.1107/S0108270192002920
_journal_volume 48
_journal_year 1992
_chemical_formula_moiety 'H4 Co1 O8 P2,2(H2 O1)'
_chemical_formula_sum 'Co H8 O10 P2'
_chemical_formula_weight 288.94
_space_group_IT_number 14
_space_group_name_Hall '-P 2yn'
_space_group_name_H-M_alt 'P 1 21/n 1'
_symmetry_cell_setting monoclinic
_symmetry_space_group_name_Hall '-P 2yn'
_symmetry_space_group_name_H-M 'P 1 21/n 1'
_cell_angle_alpha 90
_cell_angle_beta 94.86(2)
_cell_angle_gamma 90
_cell_formula_units_Z 2
_cell_length_a 7.268(2)
_cell_length_b 9.886(3)
_cell_length_c 5.3310(10)
_cell_volume 381.66(17)
_diffrn_radiation_type Mo
_diffrn_radiation_wavelength 0.71073
_exptl_absorpt_coefficient_mu 2.56
_exptl_crystal_density_diffrn 2.514
_exptl_crystal_F_000 290
_cod_data_source_file bx0567.cif
_cod_data_source_block bx0567b
_cod_original_cell_volume 381.66
_cod_original_formula_sum 'H8 Co1 O10 P2'
_cod_database_code 2000342

loop_
_space_group_symop_id
_space_group_symop_operation_xyz
1 x,y,z
2 -x+1/2,y+1/2,-z+1/2
3 -x,-y,-z
4 x+1/2,-y+1/2,z+1/2

loop_
_atom_site_label
_atom_site_fract_x
_atom_site_fract_y
_atom_site_fract_z
_atom_site_U_iso_or_equiv
Co .5 .5 .5 .01390(10)
P .83784(5) .28523(4) .74724(6) .0145(2)
O(1) .64520(10) .33160(10) .6619(2) .0200(5)
O(2) .8641(2) .13410(10) .7396(2) .0198(5)
O(h3) .9686(2) .35670(10) .5706(2) .0276(6)
O(h4) .8872(2) .33830(10) .0220(2) .0240(6)
O(w5) .3002(2) .46330(10) .7604(2) .0193(5)
H(w1) .342(3) .431(3) .892(5) .050(7)
H(w2) .260(3) .534(2) .799(4) .036(6)
H(h3) .068(4) .366(2) .645(4) .050(7)
H(h4) .950(4) .292(3) .098(6) .075(10)
